data_4081819
loop_
_publ_author_name
'Karthik, Vedhagiri'
'Bhat, Irshad Ahmad'
'Anantharaman, Ganapathi'

_publ_section_title
;
 Backbone Thio-Functionalized Imidazol-2-ylidene--Metal Complexes:
 Synthesis, Structure, Electronic Properties, and Catalytic Activity
;
_journal_issue 23
_journal_name_full Organometallics
_journal_page_first 7006
_journal_paper_doi 10.1021/om400585b
_journal_volume 32
_journal_year 2013
_chemical_formula_moiety 'C17 H16 N2 S3'
_chemical_formula_sum 'C17 H16 N2 S3'
_chemical_formula_weight 344.50
_chemical_name_common 'imidazole-thione complex'
_space_group_IT_number 2
_symmetry_cell_setting triclinic
_symmetry_space_group_name_Hall '-P 1'
_symmetry_space_group_name_H-M 'P -1'
_atom_sites_solution_hydrogens geom
_atom_sites_solution_primary direct
_atom_sites_solution_secondary difmap
_audit_creation_method SHELXL-97
_cell_angle_alpha 83.915(2)
_cell_angle_beta 89.631(2)
_cell_angle_gamma 69.340(2)
_cell_formula_units_Z 2
_cell_length_a 8.4583(10)
_cell_length_b 9.0044(11)
_cell_length_c 11.4501(14)
_cell_measurement_reflns_used 2460
_cell_measurement_temperature 100(2)
_cell_measurement_theta_max 28.20
_cell_measurement_theta_min 2.43
_cell_volume 810.93(17)
_computing_cell_refinement 'Bruker SMART'
_computing_data_collection 'Bruker SMART'
_computing_data_reduction 'Bruker SAINT'
_computing_molecular_graphics ORTEP
_computing_structure_refinement 'SHELXL-97 (Sheldrick, 1997)'
_computing_structure_solution 'SHELXS-97 (Sheldrick, 1990)'
_diffrn_ambient_temperature 100(2)
_diffrn_measured_fraction_theta_full 0.962
_diffrn_measured_fraction_theta_max 0.962
_diffrn_measurement_device_type 'CCD area detector'
_diffrn_measurement_method 'phi and omega scans'
_diffrn_radiation_monochromator graphite
_diffrn_radiation_source 'fine-focus sealed tube'
_diffrn_radiation_type MoK\a
_diffrn_radiation_wavelength 0.71073
_diffrn_reflns_av_R_equivalents 0.0188
_diffrn_reflns_av_sigmaI/netI 0.0366
_diffrn_reflns_limit_h_max 10
_diffrn_reflns_limit_h_min -9
_diffrn_reflns_limit_k_max 11
_diffrn_reflns_limit_k_min -10
_diffrn_reflns_limit_l_max 14
_diffrn_reflns_limit_l_min -9
_diffrn_reflns_number 4531
_diffrn_reflns_theta_full 25.99
_diffrn_reflns_theta_max 25.99
_diffrn_reflns_theta_min 1.79
_exptl_absorpt_coefficient_mu 0.454
_exptl_absorpt_correction_type none
_exptl_crystal_colour yellow
_exptl_crystal_density_diffrn 1.411
_exptl_crystal_density_method 'not measured'
_exptl_crystal_description block
_exptl_crystal_F_000 360
_exptl_crystal_size_max 0.22
_exptl_crystal_size_mid 0.14
_exptl_crystal_size_min 0.12
_refine_diff_density_max 0.458
_refine_diff_density_min -0.432
_refine_diff_density_rms 0.100
_refine_ls_extinction_method none
_refine_ls_goodness_of_fit_ref 1.144
_refine_ls_hydrogen_treatment constr
_refine_ls_matrix_type full
_refine_ls_number_parameters 201
_refine_ls_number_reflns 3063
_refine_ls_number_restraints 0
_refine_ls_restrained_S_all 1.144
_refine_ls_R_factor_all 0.0563
_refine_ls_R_factor_gt 0.0452
_refine_ls_shift/su_max 0.000
_refine_ls_shift/su_mean 0.000
_refine_ls_structure_factor_coef Fsqd
_refine_ls_weighting_details 'calc w=1/[\s^2^(Fo^2^)+(0.0601P)^2^+1.5904P] where P=(Fo^2^+2Fc^2^)/3'
_refine_ls_weighting_scheme calc
_refine_ls_wR_factor_gt 0.1165
_refine_ls_wR_factor_ref 0.1443
_reflns_number_gt 2617
_reflns_number_total 3063
_reflns_threshold_expression >2sigma(I)
_cod_data_source_file om400585b_si_001.cif
_cod_data_source_block 30sepam
_cod_depositor_comments
;
  Moved the _audit_creation_method data item out of the loop.

  Antanas Vaitkus,
  2019-03-01

The following automatic conversions were performed:

'_symmetry_cell_setting' value 'Triclinic' changed to 'triclinic'
according to /home/saulius/struct/CIF-dictionaries/cif_core.dic
dictionary named 'cif_core.dic' version 2.4.2 from
2011-04-26.

'_exptl_absorpt_correction_type' value 'None' changed to
'none' according to
/home/saulius/struct/CIF-dictionaries/cif_core.dic dictionary named
'cif_core.dic' version 2.4.2 from 2011-04-26.

Automatic conversion script
Id: cif_fix_values 1891 2012-01-12 08:04:46Z andrius 
;
_cod_original_sg_symbol_H-M 'P-1 '
_cod_database_code 4081819

loop_
_symmetry_equiv_pos_as_xyz
'x, y, z'
'-x, -y, -z'

loop_
_atom_site_label
_atom_site_type_symbol
_atom_site_fract_x
_atom_site_fract_y
_atom_site_fract_z
_atom_site_U_iso_or_equiv
_atom_site_adp_type
_atom_site_occupancy
_atom_site_symmetry_multiplicity
_atom_site_calc_flag
_atom_site_refinement_flags
C1 C 0.7114(4) 0.3494(4) 0.0656(3) 0.0202(6) Uani 1 1 d .
C2 C 0.6407(4) 0.4065(4) 0.2506(3) 0.0194(6) Uani 1 1 d .
C3 C 0.6232(4) 0.2645(4) 0.2377(3) 0.0187(6) Uani 1 1 d .
C4 C 0.6791(4) 0.0841(4) 0.0740(3) 0.0241(7) Uani 1 1 d .
H4A H 0.7146 0.0896 -0.0057 0.036 Uiso 1 1 calc R
H4B H 0.5702 0.0732 0.0753 0.036 Uiso 1 1 calc R
H4C H 0.7595 -0.0065 0.1194 0.036 Uiso 1 1 calc R
C5 C 0.7251(4) 0.6074(4) 0.1148(3) 0.0260(7) Uani 1 1 d .
H5A H 0.8416 0.5859 0.0969 0.039 Uiso 1 1 calc R
H5B H 0.6972 0.6691 0.1804 0.039 Uiso 1 1 calc R
H5C H 0.6547 0.6663 0.0477 0.039 Uiso 1 1 calc R
C6 C 0.7911(4) 0.4059(4) 0.4650(2) 0.0170(6) Uani 1 1 d .
C7 C 0.9112(4) 0.2621(4) 0.4442(3) 0.0206(6) Uani 1 1 d .
H7 H 0.9002 0.2141 0.3783 0.025 Uiso 1 1 calc R
C8 C 1.0486(4) 0.1891(4) 0.5220(3) 0.0217(7) Uani 1 1 d .
H8 H 1.1308 0.0930 0.5072 0.026 Uiso 1 1 calc R
C9 C 1.0639(4) 0.2594(4) 0.6220(3) 0.0212(6) Uani 1 1 d .
H9 H 1.1547 0.2092 0.6750 0.025 Uiso 1 1 calc R
C10 C 0.9436(4) 0.4038(4) 0.6422(3) 0.0204(6) Uani 1 1 d .
H10 H 0.9545 0.4512 0.7085 0.024 Uiso 1 1 calc R
C11 C 0.8060(4) 0.4792(4) 0.5641(3) 0.0192(6) Uani 1 1 d .
H11 H 0.7254 0.5767 0.5776 0.023 Uiso 1 1 calc R
C12 C 0.4037(4) 0.1039(4) 0.2877(3) 0.0208(6) Uani 1 1 d .
C13 C 0.3873(4) -0.0423(4) 0.3219(3) 0.0237(7) Uani 1 1 d .
H13 H 0.4684 -0.1187 0.3723 0.028 Uiso 1 1 calc R
C14 C 0.2505(5) -0.0746(4) 0.2813(3) 0.0286(7) Uani 1 1 d .
H14 H 0.2384 -0.1718 0.3056 0.034 Uiso 1 1 calc R
C15 C 0.1320(4) 0.0374(4) 0.2046(3) 0.0276(7) Uani 1 1 d .
H15 H 0.0410 0.0148 0.1766 0.033 Uiso 1 1 calc R
C16 C 0.1477(4) 0.1840(4) 0.1690(3) 0.0252(7) Uani 1 1 d .
H16 H 0.0681 0.2587 0.1167 0.030 Uiso 1 1 calc R
C17 C 0.2827(4) 0.2184(4) 0.2118(3) 0.0213(6) Uani 1 1 d .
H17 H 0.2923 0.3172 0.1899 0.026 Uiso 1 1 calc R
N1 N 0.6685(3) 0.2296(3) 0.1239(2) 0.0187(5) Uani 1 1 d .
N2 N 0.6975(3) 0.4569(3) 0.1441(2) 0.0181(5) Uani 1 1 d .
S1 S 0.77134(11) 0.36214(10) -0.07421(7) 0.0255(2) Uani 1 1 d .
S2 S 0.60558(9) 0.50987(9) 0.37365(7) 0.0201(2) Uani 1 1 d .
S3 S 0.58038(10) 0.13648(9) 0.34727(7) 0.0209(2) Uani 1 1 d .

loop_
_atom_site_aniso_label
_atom_site_aniso_U_11
_atom_site_aniso_U_22
_atom_site_aniso_U_33
_atom_site_aniso_U_23
_atom_site_aniso_U_13
_atom_site_aniso_U_12
C1 0.0194(15) 0.0198(15) 0.0191(15) -0.0017(12) -0.0024(12) -0.0043(12)
C2 0.0203(15) 0.0217(15) 0.0158(15) -0.0013(12) -0.0021(11) -0.0070(12)
C3 0.0166(14) 0.0215(15) 0.0173(15) -0.0005(12) -0.0010(11) -0.0065(12)
C4 0.0283(17) 0.0199(15) 0.0244(17) -0.0064(13) 0.0016(13) -0.0078(13)
C5 0.0307(18) 0.0228(16) 0.0278(18) -0.0032(13) 0.0019(14) -0.0135(14)
C6 0.0180(14) 0.0228(15) 0.0134(14) -0.0010(11) 0.0006(11) -0.0113(12)
C7 0.0236(16) 0.0226(15) 0.0176(15) -0.0043(12) 0.0029(12) -0.0100(13)
C8 0.0224(16) 0.0183(15) 0.0234(16) -0.0032(12) 0.0017(12) -0.0056(12)
C9 0.0160(14) 0.0241(16) 0.0241(16) 0.0021(13) -0.0012(12) -0.0090(12)
C10 0.0241(16) 0.0238(16) 0.0172(15) -0.0038(12) 0.0011(12) -0.0129(13)
C11 0.0217(15) 0.0154(14) 0.0219(16) -0.0019(12) 0.0037(12) -0.0083(12)
C12 0.0217(15) 0.0237(16) 0.0185(15) -0.0056(12) 0.0055(12) -0.0091(13)
C13 0.0304(17) 0.0219(16) 0.0207(16) -0.0008(13) 0.0046(13) -0.0122(13)
C14 0.0386(19) 0.0234(17) 0.0295(18) -0.0087(14) 0.0091(15) -0.0167(15)
C15 0.0258(17) 0.0356(19) 0.0286(18) -0.0145(15) 0.0079(14) -0.0167(15)
C16 0.0197(16) 0.0286(17) 0.0242(17) -0.0065(13) 0.0025(13) -0.0037(13)
C17 0.0220(15) 0.0224(15) 0.0205(15) -0.0015(12) 0.0033(12) -0.0095(13)
N1 0.0235(13) 0.0186(12) 0.0157(13) -0.0016(10) 0.0000(10) -0.0096(10)
N2 0.0182(12) 0.0211(13) 0.0167(13) -0.0006(10) -0.0016(10) -0.0092(10)
S1 0.0353(5) 0.0289(4) 0.0154(4) -0.0036(3) 0.0042(3) -0.0151(4)
S2 0.0204(4) 0.0202(4) 0.0179(4) -0.0045(3) -0.0002(3) -0.0042(3)
S3 0.0240(4) 0.0212(4) 0.0174(4) 0.0016(3) -0.0011(3) -0.0091(3)

loop_
_atom_type_symbol
_atom_type_description
_atom_type_scat_dispersion_real
_atom_type_scat_dispersion_imag
_atom_type_scat_source
C C 0.0033 0.0016 'International Tables Vol C Tables 4.2.6.8 and 6.1.1.4'
H H 0.0000 0.0000 'International Tables Vol C Tables 4.2.6.8 and 6.1.1.4'
N N 0.0061 0.0033 'International Tables Vol C Tables 4.2.6.8 and 6.1.1.4'
S S 0.1246 0.1234 'International Tables Vol C Tables 4.2.6.8 and 6.1.1.4'

loop_
_geom_angle_atom_site_label_1
_geom_angle_atom_site_label_2
_geom_angle_atom_site_label_3
_geom_angle
N1 C1 N2 106.2(3)
N1 C1 S1 127.2(2)
N2 C1 S1 126.6(2)
C3 C2 N2 106.9(3)
C3 C2 S2 128.7(2)
N2 C2 S2 124.5(2)
C2 C3 N1 107.4(3)
C2 C3 S3 126.7(2)
N1 C3 S3 125.4(2)
N1 C4 H4A 109.5
N1 C4 H4B 109.5
H4A C4 H4B 109.5
N1 C4 H4C 109.5
H4A C4 H4C 109.5
H4B C4 H4C 109.5
N2 C5 H5A 109.5
N2 C5 H5B 109.5
H5A C5 H5B 109.5
N2 C5 H5C 109.5
H5A C5 H5C 109.5
H5B C5 H5C 109.5
C7 C6 C11 120.6(3)
C7 C6 S2 124.2(2)
C11 C6 S2 115.1(2)
C6 C7 C8 119.9(3)
C6 C7 H7 120.1
C8 C7 H7 120.1
C7 C8 C9 120.2(3)
C7 C8 H8 119.9
C9 C8 H8 119.9
C10 C9 C8 119.7(3)
C10 C9 H9 120.1
C8 C9 H9 120.1
C9 C10 C11 120.6(3)
C9 C10 H10 119.7
C11 C10 H10 119.7
C10 C11 C6 119.0(3)
C10 C11 H11 120.5
C6 C11 H11 120.5
C13 C12 C17 120.1(3)
C13 C12 S3 116.9(2)
C17 C12 S3 123.0(2)
C14 C13 C12 120.1(3)
C14 C13 H13 119.9
C12 C13 H13 119.9
C15 C14 C13 119.9(3)
C15 C14 H14 120.0
C13 C14 H14 120.0
C14 C15 C16 120.5(3)
C14 C15 H15 119.8
C16 C15 H15 119.8
C17 C16 C15 119.8(3)
C17 C16 H16 120.1
C15 C16 H16 120.1
C16 C17 C12 119.6(3)
C16 C17 H17 120.2
C12 C17 H17 120.2
C1 N1 C3 109.8(3)
C1 N1 C4 123.8(3)
C3 N1 C4 126.3(3)
C1 N2 C2 109.8(3)
C1 N2 C5 123.6(3)
C2 N2 C5 126.4(3)
C2 S2 C6 103.47(14)
C3 S3 C12 103.17(14)

loop_
_geom_bond_atom_site_label_1
_geom_bond_atom_site_label_2
_geom_bond_distance
C1 N1 1.364(4)
C1 N2 1.365(4)
C1 S1 1.681(3)
C2 C3 1.361(4)
C2 N2 1.398(4)
C2 S2 1.737(3)
C3 N1 1.393(4)
C3 S3 1.737(3)
C4 N1 1.458(4)
C4 H4A 0.9600
C4 H4B 0.9600
C4 H4C 0.9600
C5 N2 1.459(4)
C5 H5A 0.9600
C5 H5B 0.9600
C5 H5C 0.9600
C6 C7 1.378(4)
C6 C11 1.399(4)
C6 S2 1.792(3)
C7 C8 1.388(4)
C7 H7 0.9300
C8 C9 1.394(4)
C8 H8 0.9300
C9 C10 1.381(4)
C9 H9 0.9300
C10 C11 1.394(4)
C10 H10 0.9300
C11 H11 0.9300
C12 C13 1.387(4)
C12 C17 1.393(4)
C12 S3 1.775(3)
C13 C14 1.383(5)
C13 H13 0.9300
C14 C15 1.380(5)
C14 H14 0.9300
C15 C16 1.391(5)
C15 H15 0.9300
C16 C17 1.389(4)
C16 H16 0.9300
C17 H17 0.9300

loop_
_geom_torsion_atom_site_label_1
_geom_torsion_atom_site_label_2
_geom_torsion_atom_site_label_3
_geom_torsion_atom_site_label_4
_geom_torsion
N2 C2 C3 N1 -0.2(3)
S2 C2 C3 N1 -179.1(2)
N2 C2 C3 S3 171.8(2)
S2 C2 C3 S3 -7.1(4)
C11 C6 C7 C8 -0.1(4)
S2 C6 C7 C8 -178.5(2)
C6 C7 C8 C9 1.1(5)
C7 C8 C9 C10 -1.5(5)
C8 C9 C10 C11 0.7(4)
C9 C10 C11 C6 0.3(4)
C7 C6 C11 C10 -0.6(4)
S2 C6 C11 C10 177.9(2)
C17 C12 C13 C14 -0.3(5)
S3 C12 C13 C14 178.4(2)
C12 C13 C14 C15 1.3(5)
C13 C14 C15 C16 -0.9(5)
C14 C15 C16 C17 -0.6(5)
C15 C16 C17 C12 1.7(5)
C13 C12 C17 C16 -1.3(5)
S3 C12 C17 C16 -179.9(2)
N2 C1 N1 C3 1.7(3)
S1 C1 N1 C3 -178.9(2)
N2 C1 N1 C4 -175.2(3)
S1 C1 N1 C4 4.2(4)
C2 C3 N1 C1 -1.0(3)
S3 C3 N1 C1 -173.1(2)
C2 C3 N1 C4 175.9(3)
S3 C3 N1 C4 3.7(4)
N1 C1 N2 C2 -1.8(3)
S1 C1 N2 C2 178.8(2)
N1 C1 N2 C5 -177.1(3)
S1 C1 N2 C5 3.5(4)
C3 C2 N2 C1 1.3(3)
S2 C2 N2 C1 -179.8(2)
C3 C2 N2 C5 176.4(3)
S2 C2 N2 C5 -4.7(4)
C3 C2 S2 C6 78.3(3)
N2 C2 S2 C6 -100.4(3)
C7 C6 S2 C2 -10.1(3)
C11 C6 S2 C2 171.4(2)
C2 C3 S3 C12 127.9(3)
N1 C3 S3 C12 -61.5(3)
C13 C12 S3 C3 150.0(2)
C17 C12 S3 C3 -31.4(3)
